data_4321995
loop_
_publ_author_name
'C. Simonnet-J\'egat'
'E. Cadusseau'
'R. Dessapt'
'F. S\'echeresse'

_publ_section_title
;
 Synthesis and Structural Characterizations of New Mononuclear and
 Dinuclear Molybdenum(V) Anions Containing Trithiocarbonate Ligands
;
_journal_name_full 'Inorganic Chemistry'
_journal_page_first 2335
_journal_page_last 2339
_journal_paper_doi 10.1021/ic980907m
_journal_volume 38
_journal_year 1999
_chemical_formula_sum 'C18 H36 Mo N S8'
_chemical_formula_weight 618.90
_chemical_name_systematic
; 
 ? 
;
_space_group_IT_number 14
_symmetry_cell_setting monoclinic
_symmetry_space_group_name_Hall '-P 2yn'
_symmetry_space_group_name_H-M 'P 1 21/n 1'
_atom_sites_solution_hydrogens geom
_atom_sites_solution_primary direct
_atom_sites_solution_secondary difmap
_audit_creation_method SHELXL
_cell_angle_alpha 90.00
_cell_angle_beta 98.4450(10)
_cell_angle_gamma 90.00
_cell_formula_units_Z 4
_cell_length_a 8.79300(10)
_cell_length_b 22.3059(3)
_cell_length_c 14.5029(2)
_cell_measurement_reflns_used 8323
_cell_measurement_temperature 293(2)
_cell_measurement_theta_max 62.22
_cell_measurement_theta_min 3
_cell_volume 2813.70(6)
_computing_cell_refinement 'Bruker AXS SMART'
_computing_data_collection 'Bruker AXS SMART'
_computing_data_reduction 'Bruker AXS SMART'
_computing_publication_material 'SHELXL-93 (Sheldrick, 1993)'
_computing_structure_refinement 'SHELXL-93 (Sheldrick, 1993)'
_computing_structure_solution 'SHELXS-86 (Sheldrick, 1986)'
_diffrn_ambient_temperature 293(2)
_diffrn_measurement_device 'three-circle diffractometer with CCD area detector'
_diffrn_measurement_method '3D profiles from omega scans'
_diffrn_radiation_monochromator graphite
_diffrn_radiation_source 'fine-focus sealed tube'
_diffrn_radiation_type MoK\a
_diffrn_radiation_wavelength 0.71073
_diffrn_reflns_av_R_equivalents 0.0408
_diffrn_reflns_av_sigmaI/netI 0.0629
_diffrn_reflns_limit_h_max 12
_diffrn_reflns_limit_h_min -12
_diffrn_reflns_limit_k_max 32
_diffrn_reflns_limit_k_min -31
_diffrn_reflns_limit_l_max 20
_diffrn_reflns_limit_l_min -10
_diffrn_reflns_number 21460
_diffrn_reflns_theta_max 31.11
_diffrn_reflns_theta_min 1.69
_diffrn_standards_decay_% 0
_exptl_absorpt_coefficient_mu 1.067
_exptl_absorpt_correction_type multi-scan
_exptl_crystal_colour red
_exptl_crystal_density_diffrn 1.461
_exptl_crystal_description platelet
_exptl_crystal_F_000 1284
_exptl_crystal_size_max 0.3
_exptl_crystal_size_mid 0.08
_exptl_crystal_size_min 0.04
_refine_diff_density_max 0.381
_refine_diff_density_min -0.428
_refine_diff_density_rms 0.073
_refine_ls_extinction_coef 0.0001(3)
_refine_ls_extinction_expression Fc^*^=kFc[1+0.001xFc^2^\l^3^/sin(2\q)]^-1/4^
_refine_ls_extinction_method SHELXL
_refine_ls_goodness_of_fit_all 0.864
_refine_ls_goodness_of_fit_obs 0.798
_refine_ls_matrix_type full
_refine_ls_number_parameters 258
_refine_ls_number_reflns 8323
_refine_ls_number_restraints 0
_refine_ls_restrained_S_all 0.864
_refine_ls_restrained_S_obs 0.798
_refine_ls_R_factor_all 0.0976
_refine_ls_R_factor_obs 0.0425
_refine_ls_shift/esd_max -0.005
_refine_ls_shift/esd_mean 0.000
_refine_ls_structure_factor_coef Fsqd
_refine_ls_weighting_details 'w=1/[\s^2^(Fo^2^)+(0.0839P)^2^+2.1601P] where P=(Fo^2^+2Fc^2^)/3'
_refine_ls_weighting_scheme calc
_refine_ls_wR_factor_all 0.1460
_refine_ls_wR_factor_obs 0.1044
_reflns_number_observed 5028
_reflns_number_total 8323
_reflns_observed_criterion >2sigma(I)
_cod_data_source_file ic980907m_2.cif
_cod_data_source_block (NBu4)2[Mo2(S2)2(CS3)4]_compound2
_cod_depositor_comments
;
The following automatic conversions were performed:

'_refine_ls_weighting_scheme' value 'calc
w=1/[\s^2^(Fo^2^)+(0.0839P)^2^+2.1601P] where P=(Fo^2^+2Fc^2^)/3' was
changed to 'calc'. New tag '_refine_ls_weighting_details' was
created. The value of the new tag was set to
'w=1/[\s^2^(Fo^2^)+(0.0839P)^2^+2.1601P] where P=(Fo^2^+2Fc^2^)/3'.

Automatic conversion script
Id: cif_fix_values 3143 2015-03-26 13:38:13Z robertas 
;
_cod_original_cell_volume 2813.69(6)
_cod_database_code 4321995

loop_
_symmetry_equiv_pos_as_xyz
'x, y, z'
'-x+1/2, y+1/2, -z+1/2'
'-x, -y, -z'
'x-1/2, -y-1/2, z-1/2'

loop_
_atom_site_aniso_label
_atom_site_aniso_U_11
_atom_site_aniso_U_22
_atom_site_aniso_U_33
_atom_site_aniso_U_23
_atom_site_aniso_U_13
_atom_site_aniso_U_12
Mo1 0.0372(2) 0.0372(2) 0.0400(2) -0.00203(13) 0.00216(12) 0.00132(13)
S2 0.0427(5) 0.0472(5) 0.0573(6) -0.0067(4) 0.0027(4) 0.0079(4)
S3 0.0413(5) 0.0538(6) 0.0545(6) 0.0035(5) -0.0016(4) -0.0025(4)
S4 0.0569(6) 0.0533(6) 0.0437(5) 0.0041(4) 0.0032(5) 0.0051(5)
S5 0.0461(5) 0.0600(6) 0.0462(5) -0.0061(4) 0.0101(4) -0.0031(4)
S6 0.0562(6) 0.0513(6) 0.0569(6) -0.0156(5) 0.0039(5) 0.0053(5)
S7 0.0552(6) 0.0470(6) 0.0673(7) 0.0136(5) -0.0039(5) -0.0004(5)
S8 0.0724(9) 0.1276(12) 0.0437(6) -0.0158(7) 0.0113(6) 0.0018(8)
S9 0.0793(9) 0.0918(10) 0.1009(11) 0.0344(9) -0.0078(8) -0.0386(8)
C1 0.039(2) 0.069(3) 0.048(2) -0.008(2) 0.009(2) -0.002(2)
C2 0.056(2) 0.056(2) 0.050(2) 0.004(2) -0.001(2) -0.009(2)
N1 0.037(2) 0.043(2) 0.045(2) -0.0051(13) 0.0076(13) -0.0003(13)
C10 0.035(2) 0.047(2) 0.048(2) -0.005(2) 0.006(2) -0.001(2)
C11 0.044(2) 0.048(2) 0.053(2) 0.005(2) 0.005(2) -0.003(2)
C12 0.045(2) 0.056(2) 0.069(3) -0.004(2) -0.002(2) 0.004(2)
C13 0.056(3) 0.065(3) 0.072(3) 0.005(2) 0.004(2) -0.013(2)
C20 0.044(2) 0.046(2) 0.055(2) -0.006(2) 0.010(2) 0.005(2)
C21 0.055(3) 0.047(2) 0.075(3) -0.001(2) 0.018(2) 0.002(2)
C22 0.074(3) 0.045(2) 0.101(4) 0.005(3) 0.012(3) 0.012(2)
C23 0.086(4) 0.047(3) 0.143(6) 0.013(3) 0.002(4) 0.001(3)
C30 0.046(2) 0.056(2) 0.041(2) 0.003(2) 0.008(2) -0.003(2)
C31 0.048(2) 0.074(3) 0.049(2) -0.004(2) 0.003(2) 0.009(2)
C32 0.062(3) 0.095(4) 0.049(3) -0.009(2) 0.002(2) -0.010(3)
C33 0.066(3) 0.109(4) 0.064(3) -0.017(3) -0.006(3) 0.000(3)
C40 0.037(2) 0.052(2) 0.048(2) -0.004(2) 0.006(2) -0.006(2)
C41 0.048(2) 0.054(2) 0.045(2) -0.001(2) 0.010(2) -0.006(2)
C42 0.065(3) 0.052(2) 0.071(3) 0.002(2) 0.019(2) -0.004(2)
C43 0.113(5) 0.075(3) 0.075(3) 0.001(3) 0.050(3) -0.014(3)

loop_
_atom_site_label
_atom_site_type_symbol
_atom_site_fract_x
_atom_site_fract_y
_atom_site_fract_z
_atom_site_U_iso_or_equiv
_atom_site_thermal_displace_type
_atom_site_occupancy
_atom_site_calc_flag
_atom_site_refinement_flags
_atom_site_disorder_group
Mo1 Mo 0.59817(4) 0.037797(13) 0.05932(2) 0.03849(11) Uani 1 d . .
S2 S 0.33055(12) 0.06072(5) -0.00465(8) 0.0496(2) Uani 1 d . .
S3 S 0.87512(11) 0.06841(5) 0.07866(7) 0.0507(2) Uani 1 d . .
S4 S 0.69470(13) -0.01146(5) 0.21155(7) 0.0517(3) Uani 1 d . .
S5 S 0.35613(12) -0.00323(5) 0.09350(7) 0.0504(2) Uani 1 d . .
S6 S 0.57805(13) 0.10566(5) 0.19389(8) 0.0552(3) Uani 1 d . .
S7 S 0.63095(13) 0.13766(5) -0.01283(8) 0.0578(3) Uani 1 d . .
S8 S 0.6664(2) 0.05626(8) 0.38636(9) 0.0810(4) Uani 1 d . .
S9 S 0.9482(2) 0.18613(7) -0.00454(12) 0.0928(5) Uani 1 d . .
C1 C 0.6463(4) 0.0508(2) 0.2720(3) 0.0520(10) Uani 1 d . .
C2 C 0.8275(5) 0.1340(2) 0.0186(3) 0.0550(10) Uani 1 d . .
N1 N 0.1615(3) 0.15441(13) 0.3442(2) 0.0416(7) Uani 1 d . .
C10 C 0.9948(4) 0.1720(2) 0.3119(3) 0.0437(8) Uani 1 d . .
H10A H 0.9715(4) 0.1650(2) 0.2453(3) 0.052 Uiso 1 calc R .
H10B H 0.9290(4) 0.1459(2) 0.3422(3) 0.052 Uiso 1 calc R .
C11 C 0.4546(4) 0.2635(2) -0.1689(3) 0.0486(9) Uani 1 d . .
H11A H 0.5142(4) 0.2367(2) -0.2024(3) 0.058 Uiso 1 calc R .
H11B H 0.4811(4) 0.2552(2) -0.1028(3) 0.058 Uiso 1 calc R .
C12 C 0.7850(5) 0.2484(2) 0.3014(3) 0.0579(11) Uani 1 d . .
H12A H 0.7256(5) 0.2207(2) 0.3333(3) 0.069 Uiso 1 calc R .
H12B H 0.7595(5) 0.2413(2) 0.2350(3) 0.069 Uiso 1 calc R .
C13 C 0.2411(5) 0.1876(2) -0.1770(3) 0.0648(12) Uani 1 d . .
H13A H 0.3022(27) 0.1600(2) -0.2068(19) 0.097 Uiso 1 calc R .
H13B H 0.1343(11) 0.1812(5) -0.1999(21) 0.097 Uiso 1 calc R .
H13C H 0.2593(36) 0.1813(5) -0.1109(4) 0.097 Uiso 1 calc R .
C20 C 1.1872(5) 0.0916(2) 0.3091(3) 0.0479(9) Uani 1 d . .
H20A H 1.1558(5) 0.0910(2) 0.2421(3) 0.057 Uiso 1 calc R .
H20B H 1.2966(5) 0.0831(2) 0.3206(3) 0.057 Uiso 1 calc R .
C21 C 1.1041(5) 0.0419(2) 0.3515(3) 0.0581(11) Uani 1 d . .
H21A H 1.1399(5) 0.0400(2) 0.4180(3) 0.070 Uiso 1 calc R .
H21B H 0.9948(5) 0.0505(2) 0.3427(3) 0.070 Uiso 1 calc R .
C22 C 0.1308(6) -0.0177(2) 0.3078(4) 0.0735(14) Uani 1 d . .
H22A H 0.2406(6) -0.0241(2) 0.3107(4) 0.088 Uiso 1 calc R .
H22B H 0.0857(6) -0.0169(2) 0.2427(4) 0.088 Uiso 1 calc R .
C23 C 1.0628(7) -0.0692(2) 0.3555(5) 0.093(2) Uani 1 d . .
H23A H 1.1196(34) -0.0747(14) 0.4167(13) 0.140 Uiso 1 calc R .
H23B H 1.0683(50) -0.1052(5) 0.3197(17) 0.140 Uiso 1 calc R .
H23C H 0.9574(17) -0.0606(10) 0.3604(30) 0.140 Uiso 1 calc R .
C30 C 0.6939(4) 0.3428(2) -0.0495(3) 0.0477(9) Uani 1 d . .
H30A H 0.6161(4) 0.3663(2) -0.0249(3) 0.057 Uiso 1 calc R .
H30B H 0.6825(4) 0.3016(2) -0.0305(3) 0.057 Uiso 1 calc R .
C31 C 0.3499(5) 0.1351(2) 0.4951(3) 0.0575(11) Uani 1 d . .
H31A H 0.3614(5) 0.0932(2) 0.4796(3) 0.069 Uiso 1 calc R .
H31B H 0.4295(5) 0.1576(2) 0.4706(3) 0.069 Uiso 1 calc R .
C32 C 0.8689(6) 0.3579(3) 0.0991(3) 0.0692(13) Uani 1 d . .
H32A H 0.8589(6) 0.3158(3) 0.1140(3) 0.083 Uiso 1 calc R .
H32B H 0.7870(6) 0.3795(3) 0.1228(3) 0.083 Uiso 1 calc R .
C33 C 1.0212(6) 0.3805(3) 0.1473(4) 0.081(2) Uani 1 d . .
H33A H 1.1029(6) 0.3596(13) 0.1238(21) 0.122 Uiso 1 calc R .
H33B H 1.0284(20) 0.3737(17) 0.2132(5) 0.122 Uiso 1 calc R .
H33C H 1.0295(20) 0.4227(5) 0.1357(23) 0.122 Uiso 1 calc R .
C40 C 0.2716(4) 0.1973(2) 0.3060(3) 0.0456(9) Uani 1 d . .
H40A H 0.2656(4) 0.2358(2) 0.3363(3) 0.055 Uiso 1 calc R .
H40B H 0.3753(4) 0.1823(2) 0.3235(3) 0.055 Uiso 1 calc R .
C41 C 0.2456(5) 0.2073(2) 0.2022(3) 0.0489(9) Uani 1 d . .
H41A H 0.1411(5) 0.2209(2) 0.1824(3) 0.059 Uiso 1 calc R .
H41B H 0.2602(5) 0.1700(2) 0.1702(3) 0.059 Uiso 1 calc R .
C42 C 0.3576(6) 0.2538(2) 0.1775(3) 0.0616(11) Uani 1 d . .
H42A H 0.4613(6) 0.2408(2) 0.2011(3) 0.074 Uiso 1 calc R .
H42B H 0.3393(6) 0.2912(2) 0.2082(3) 0.074 Uiso 1 calc R .
C43 C 1.3460(7) 0.2649(2) 0.0739(4) 0.084(2) Uani 1 d . .
H43A H 1.3655(49) 0.2282(5) 0.0431(5) 0.126 Uiso 1 calc R .
H43B H 1.4204(34) 0.2945(14) 0.0627(4) 0.126 Uiso 1 calc R .
H43C H 1.2446(16) 0.2790(18) 0.0503(6) 0.126 Uiso 1 calc R .

loop_
_atom_type_symbol
_atom_type_description
_atom_type_scat_dispersion_real
_atom_type_scat_dispersion_imag
_atom_type_scat_source
C C 0.0033 0.0016 'International Tables Vol C Tables 4.2.6.8 and 6.1.1.4'
H H 0.0000 0.0000 'International Tables Vol C Tables 4.2.6.8 and 6.1.1.4'
N N 0.0061 0.0033 'International Tables Vol C Tables 4.2.6.8 and 6.1.1.4'
S S 0.1246 0.1234 'International Tables Vol C Tables 4.2.6.8 and 6.1.1.4'
Mo Mo -1.6832 0.6857 'International Tables Vol C Tables 4.2.6.8 and 6.1.1.4'

loop_
_geom_angle_atom_site_label_1
_geom_angle_atom_site_label_2
_geom_angle_atom_site_label_3
_geom_angle
_geom_angle_site_symmetry_1
_geom_angle_site_symmetry_3
_geom_angle_publ_flag
S5 Mo1 S5 109.42(3) . 3_655 ?
S5 Mo1 S2 90.09(4) . 3_655 ?
S5 Mo1 S2 48.46(4) 3_655 3_655 ?
S5 Mo1 S2 48.43(4) . . ?
S5 Mo1 S2 89.95(4) 3_655 . ?
S2 Mo1 S2 109.97(3) 3_655 . ?
S5 Mo1 S7 125.41(4) . . ?
S5 Mo1 S7 81.75(4) 3_655 . ?
S2 Mo1 S7 127.92(4) 3_655 . ?
S2 Mo1 S7 79.56(4) . . ?
S5 Mo1 S6 84.51(4) . . ?
S5 Mo1 S6 160.67(4) 3_655 . ?
S2 Mo1 S6 148.00(4) 3_655 . ?
S2 Mo1 S6 89.72(4) . . ?
S7 Mo1 S6 79.18(4) . . ?
S5 Mo1 S4 81.28(4) . . ?
S5 Mo1 S4 125.77(4) 3_655 . ?
S2 Mo1 S4 79.73(4) 3_655 . ?
S2 Mo1 S4 127.44(4) . . ?
S7 Mo1 S4 135.83(4) . . ?
S6 Mo1 S4 68.28(4) . . ?
S5 Mo1 S3 160.83(4) . . ?
S5 Mo1 S3 84.30(4) 3_655 . ?
S2 Mo1 S3 89.43(4) 3_655 . ?
S2 Mo1 S3 148.02(4) . . ?
S7 Mo1 S3 68.49(4) . . ?
S6 Mo1 S3 85.78(4) . . ?
S4 Mo1 S3 79.78(4) . . ?
S5 Mo1 Mo1 54.73(3) . 3_655 ?
S5 Mo1 Mo1 54.69(3) 3_655 3_655 ?
S2 Mo1 Mo1 55.06(3) 3_655 3_655 ?
S2 Mo1 Mo1 54.91(3) . 3_655 ?
S7 Mo1 Mo1 112.15(3) . 3_655 ?
S6 Mo1 Mo1 137.23(3) . 3_655 ?
S4 Mo1 Mo1 112.02(3) . 3_655 ?
S3 Mo1 Mo1 136.99(3) . 3_655 ?
S5 S2 Mo1 65.41(4) . 3_655 ?
S5 S2 Mo1 65.27(4) . . ?
Mo1 S2 Mo1 70.03(3) 3_655 . ?
C2 S3 Mo1 90.84(15) . . ?
C1 S4 Mo1 91.03(15) . . ?
S2 S5 Mo1 66.30(4) . . ?
S2 S5 Mo1 66.13(4) . 3_655 ?
Mo1 S5 Mo1 70.58(3) . 3_655 ?
C1 S6 Mo1 91.46(14) . . ?
C2 S7 Mo1 91.14(14) . . ?
S8 C1 S6 126.0(3) . . ?
S8 C1 S4 124.9(3) . . ?
S6 C1 S4 109.1(2) . . ?
S9 C2 S3 126.0(3) . . ?
S9 C2 S7 124.5(3) . . ?
S3 C2 S7 109.5(2) . . ?
C20 N1 C40 108.9(3) 1_455 . ?
C20 N1 C10 108.6(3) 1_455 1_455 ?
C40 N1 C10 111.1(3) . 1_455 ?
C20 N1 C30 111.1(3) 1_455 4_566 ?
C40 N1 C30 108.0(3) . 4_566 ?
C10 N1 C30 109.2(3) 1_455 4_566 ?
C11 C10 N1 115.3(3) 4_666 1_655 ?
C11 C10 H10A 108.4(2) 4_666 . ?
N1 C10 H10A 108.4(2) 1_655 . ?
C11 C10 H10B 108.4(2) 4_666 . ?
N1 C10 H10B 108.4(2) 1_655 . ?
H10A C10 H10B 107.5 . . ?
C12 C11 C10 111.1(3) 4_565 4_565 ?
C12 C11 H11A 109.4(2) 4_565 . ?
C10 C11 H11A 109.4(2) 4_565 . ?
C12 C11 H11B 109.4(2) 4_565 . ?
C10 C11 H11B 109.4(2) 4_565 . ?
H11A C11 H11B 108.0 . . ?
C11 C12 C13 112.0(4) 4_666 4_666 ?
C11 C12 H12A 109.2(2) 4_666 . ?
C13 C12 H12A 109.2(3) 4_666 . ?
C11 C12 H12B 109.2(2) 4_666 . ?
C13 C12 H12B 109.2(3) 4_666 . ?
H12A C12 H12B 107.9 . . ?
C12 C13 H13A 109.5(3) 4_565 . ?
C12 C13 H13B 109.5(2) 4_565 . ?
H13A C13 H13B 109.5 . . ?
C12 C13 H13C 109.5(3) 4_565 . ?
H13A C13 H13C 109.5 . . ?
H13B C13 H13C 109.5 . . ?
C21 C20 N1 115.9(3) . 1_655 ?
C21 C20 H20A 108.3(2) . . ?
N1 C20 H20A 108.3(2) 1_655 . ?
C21 C20 H20B 108.3(2) . . ?
N1 C20 H20B 108.3(2) 1_655 . ?
H20A C20 H20B 107.4 . . ?
C22 C21 C20 111.3(4) 1_655 . ?
C22 C21 H21A 109.4(3) 1_655 . ?
C20 C21 H21A 109.4(2) . . ?
C22 C21 H21B 109.4(3) 1_655 . ?
C20 C21 H21B 109.4(2) . . ?
H21A C21 H21B 108.0 . . ?
C21 C22 C23 112.5(5) 1_455 1_455 ?
C21 C22 H22A 109.1(3) 1_455 . ?
C23 C22 H22A 109.1(3) 1_455 . ?
C21 C22 H22B 109.1(3) 1_455 . ?
C23 C22 H22B 109.1(3) 1_455 . ?
H22A C22 H22B 107.8 . . ?
C22 C23 H23A 109.5(3) 1_655 . ?
C22 C23 H23B 109.5(3) 1_655 . ?
H23A C23 H23B 109.5 . . ?
C22 C23 H23C 109.5(3) 1_655 . ?
H23A C23 H23C 109.5 . . ?
H23B C23 H23C 109.5 . . ?
C31 C30 N1 116.2(3) 4_665 4_665 ?
C31 C30 H30A 108.2(2) 4_665 . ?
N1 C30 H30A 108.2(2) 4_665 . ?
C31 C30 H30B 108.2(2) 4_665 . ?
N1 C30 H30B 108.2(2) 4_665 . ?
H30A C30 H30B 107.4 . . ?
C32 C31 C30 110.8(4) 4_566 4_566 ?
C32 C31 H31A 109.5(3) 4_566 . ?
C30 C31 H31A 109.5(2) 4_566 . ?
C32 C31 H31B 109.5(3) 4_566 . ?
C30 C31 H31B 109.5(2) 4_566 . ?
H31A C31 H31B 108.1 . . ?
C31 C32 C33 113.1(4) 4_665 . ?
C31 C32 H32A 109.0(3) 4_665 . ?
C33 C32 H32A 109.0(3) . . ?
C31 C32 H32B 109.0(3) 4_665 . ?
C33 C32 H32B 109.0(3) . . ?
H32A C32 H32B 107.8 . . ?
C32 C33 H33A 109.5(3) . . ?
C32 C33 H33B 109.5(3) . . ?
H33A C33 H33B 109.5 . . ?
C32 C33 H33C 109.5(3) . . ?
H33A C33 H33C 109.5 . . ?
H33B C33 H33C 109.5 . . ?
C41 C40 N1 116.5(3) . . ?
C41 C40 H40A 108.2(2) . . ?
N1 C40 H40A 108.2(2) . . ?
C41 C40 H40B 108.2(2) . . ?
N1 C40 H40B 108.2(2) . . ?
H40A C40 H40B 107.3 . . ?
C40 C41 C42 109.3(3) . . ?
C40 C41 H41A 109.8(2) . . ?
C42 C41 H41A 109.8(3) . . ?
C40 C41 H41B 109.8(2) . . ?
C42 C41 H41B 109.8(2) . . ?
H41A C41 H41B 108.3 . . ?
C41 C42 C43 113.4(4) . 1_455 ?
C41 C42 H42A 108.9(2) . . ?
C43 C42 H42A 108.9(3) 1_455 . ?
C41 C42 H42B 108.9(2) . . ?
C43 C42 H42B 108.9(3) 1_455 . ?
H42A C42 H42B 107.7 . . ?
C42 C43 H43A 109.5(3) 1_655 . ?
C42 C43 H43B 109.5(3) 1_655 . ?
H43A C43 H43B 109.5 . . ?
C42 C43 H43C 109.5(3) 1_655 . ?
H43A C43 H43C 109.5 . . ?
H43B C43 H43C 109.5 . . ?

loop_
_geom_bond_atom_site_label_1
_geom_bond_atom_site_label_2
_geom_bond_distance
_geom_bond_site_symmetry_2
_geom_bond_publ_flag
Mo1 S5 2.4337(11) . ?
Mo1 S5 2.4350(10) 3_655 ?
Mo1 S2 2.4489(10) 3_655 ?
Mo1 S2 2.4533(10) . ?
Mo1 S7 2.4957(11) . ?
Mo1 S6 2.4968(11) . ?
Mo1 S4 2.5003(10) . ?
Mo1 S3 2.5049(10) . ?
Mo1 Mo1 2.8127(6) 3_655 ?
S2 S5 2.005(2) . ?
S2 Mo1 2.4488(10) 3_655 ?
S3 C2 1.723(4) . ?
S4 C1 1.728(4) . ?
S5 Mo1 2.4350(10) 3_655 ?
S6 C1 1.715(5) . ?
S7 C2 1.723(4) . ?
S8 C1 1.646(4) . ?
S9 C2 1.642(4) . ?
N1 C20 1.519(5) 1_455 ?
N1 C40 1.522(5) . ?
N1 C10 1.524(5) 1_455 ?
N1 C30 1.528(5) 4_566 ?
C10 C11 1.517(5) 4_666 ?
C10 N1 1.524(5) 1_655 ?
C10 H10A 0.97 . ?
C10 H10B 0.97 . ?
C11 C12 1.513(6) 4_565 ?
C11 C10 1.517(5) 4_565 ?
C11 H11A 0.97 . ?
C11 H11B 0.97 . ?
C12 C11 1.513(6) 4_666 ?
C12 C13 1.522(6) 4_666 ?
C12 H12A 0.97 . ?
C12 H12B 0.97 . ?
C13 C12 1.522(6) 4_565 ?
C13 H13A 0.96 . ?
C13 H13B 0.96 . ?
C13 H13C 0.96 . ?
C20 C21 1.508(6) . ?
C20 N1 1.519(5) 1_655 ?
C20 H20A 0.97 . ?
C20 H20B 0.97 . ?
C21 C22 1.506(6) 1_655 ?
C21 H21A 0.97 . ?
C21 H21B 0.97 . ?
C22 C21 1.506(6) 1_455 ?
C22 C23 1.510(7) 1_455 ?
C22 H22A 0.97 . ?
C22 H22B 0.97 . ?
C23 C22 1.510(7) 1_655 ?
C23 H23A 0.96 . ?
C23 H23B 0.96 . ?
C23 H23C 0.96 . ?
C30 C31 1.510(5) 4_665 ?
C30 N1 1.528(5) 4_665 ?
C30 H30A 0.97 . ?
C30 H30B 0.97 . ?
C31 C32 1.502(6) 4_566 ?
C31 C30 1.510(5) 4_566 ?
C31 H31A 0.97 . ?
C31 H31B 0.97 . ?
C32 C31 1.502(6) 4_665 ?
C32 C33 1.504(6) . ?
C32 H32A 0.97 . ?
C32 H32B 0.97 . ?
C33 H33A 0.96 . ?
C33 H33B 0.96 . ?
C33 H33C 0.96 . ?
C40 C41 1.506(5) . ?
C40 H40A 0.97 . ?
C40 H40B 0.97 . ?
C41 C42 1.508(6) . ?
C41 H41A 0.97 . ?
C41 H41B 0.97 . ?
C42 C43 1.510(7) 1_455 ?
C42 H42A 0.97 . ?
C42 H42B 0.97 . ?
C43 C42 1.510(7) 1_655 ?
C43 H43A 0.96 . ?
C43 H43B 0.96 . ?
C43 H43C 0.96 . ?
